data_1545613
loop_
_publ_author_name
'Shahsavari, Hamid R.'
'Babadi Aghakhanpour, Reza'
'Babaghasabha, Mojgan'
'Golbon Haghighi, Mohsen'
'Nabavizadeh, S. Masoud'
'Notash, Behrouz'

_publ_section_title
;
 Photophysical properties of a series of cycloplatinated( <scp>ii</scp> )
 complexes featuring allyldiphenylphosphane
;
_journal_issue 10
_journal_name_full 'New Journal of Chemistry'
_journal_page_first 3798
_journal_page_last 3810
_journal_paper_doi 10.1039/C7NJ00055C
_journal_volume 41
_journal_year 2017
_chemical_formula_moiety 'C29 H26 N P Pt'
_chemical_formula_sum 'C29 H26 N P Pt'
_chemical_formula_weight 614.56
_space_group_crystal_system triclinic
_space_group_IT_number 2
_space_group_name_Hall '-P 1'
_space_group_name_H-M_alt 'P -1'
_symmetry_space_group_name_Hall '-P 1'
_symmetry_space_group_name_H-M 'P -1'
_atom_sites_solution_hydrogens geom
_audit_creation_method SHELXL-2016/6
_audit_update_record
;
2017-03-17 deposited with the CCDC.
2017-03-21 downloaded from the CCDC.
;
_cell_angle_alpha 95.86(3)
_cell_angle_beta 103.50(3)
_cell_angle_gamma 102.41(3)
_cell_formula_units_Z 2
_cell_length_a 9.1117(18)
_cell_length_b 11.229(2)
_cell_length_c 12.539(3)
_cell_measurement_reflns_used 4210
_cell_measurement_temperature 298(2)
_cell_measurement_theta_max 25.00
_cell_measurement_theta_min 2.32
_cell_volume 1202.6(5)
_computing_cell_refinement 'X-Area (Stoe & Cie GmbH, 2005)'
_computing_data_collection 'X-Area (Stoe & Cie GmbH, 2005)'
_computing_data_reduction 'X-Area (Stoe & Cie GmbH, 2005)'
_computing_molecular_graphics 'ORTEP-3 for Windows (Farrugia, 1997)'
_computing_publication_material 'WinGX (Farrugia, 1999)'
_computing_structure_refinement 'SHELXL-2016/6 (Sheldrick, 2016)'
_computing_structure_solution 'SHELXL-2016/6 (Sheldrick, 2016)'
_diffrn_ambient_temperature 298(2)
_diffrn_detector_area_resol_mean '0.15 mm'
_diffrn_measured_fraction_theta_full 0.994
_diffrn_measured_fraction_theta_max 0.994
_diffrn_measurement_device_type 'STOE IPDS 2T'
_diffrn_measurement_method 'rotation method'
_diffrn_radiation_type MoK\a
_diffrn_radiation_wavelength 0.71073
_diffrn_reflns_av_R_equivalents 0.0944
_diffrn_reflns_av_unetI/netI 0.0796
_diffrn_reflns_Laue_measured_fraction_full 0.994
_diffrn_reflns_Laue_measured_fraction_max 0.994
_diffrn_reflns_limit_h_max 10
_diffrn_reflns_limit_h_min -10
_diffrn_reflns_limit_k_max 12
_diffrn_reflns_limit_k_min -13
_diffrn_reflns_limit_l_max 14
_diffrn_reflns_limit_l_min -14
_diffrn_reflns_number 8788
_diffrn_reflns_point_group_measured_fraction_full 0.994
_diffrn_reflns_point_group_measured_fraction_max 0.994
_diffrn_reflns_theta_full 25.000
_diffrn_reflns_theta_max 25.000
_diffrn_reflns_theta_min 2.320
_diffrn_source 'fine-focus sealed tube'
_exptl_absorpt_coefficient_mu 5.917
_exptl_absorpt_correction_T_max 0.2698
_exptl_absorpt_correction_T_min 0.1760
_exptl_absorpt_correction_type numerical
_exptl_absorpt_process_details 'shape of crystal determined optically'
_exptl_crystal_colour yellow
_exptl_crystal_density_diffrn 1.697
_exptl_crystal_description plate
_exptl_crystal_F_000 600
_exptl_crystal_size_max 0.450
_exptl_crystal_size_mid 0.400
_exptl_crystal_size_min 0.300
_refine_diff_density_max 1.739
_refine_diff_density_min -2.426
_refine_diff_density_rms 0.159
_refine_ls_extinction_method none
_refine_ls_goodness_of_fit_ref 0.952
_refine_ls_hydrogen_treatment constr
_refine_ls_matrix_type full
_refine_ls_number_parameters 290
_refine_ls_number_reflns 4210
_refine_ls_number_restraints 0
_refine_ls_restrained_S_all 0.952
_refine_ls_R_factor_all 0.0546
_refine_ls_R_factor_gt 0.0424
_refine_ls_shift/su_max 0.001
_refine_ls_shift/su_mean 0.000
_refine_ls_structure_factor_coef Fsqd
_refine_ls_weighting_details 'w=1/[\s^2^(Fo^2^)+(0.0516P)^2^] where P=(Fo^2^+2Fc^2^)/3'
_refine_ls_weighting_scheme calc
_refine_ls_wR_factor_gt 0.0952
_refine_ls_wR_factor_ref 0.0982
_reflns_Friedel_coverage 0.000
_reflns_number_gt 3432
_reflns_number_total 4210
_reflns_threshold_expression 'I > 2\s(I)'
_cod_data_source_file c7nj00055c2.cif
_cod_data_source_block shelx
_cod_database_code 1545613
_shelx_shelxl_version_number 2016/6
_shelx_space_group_comment
;
The symmetry employed for this shelxl refinement is uniquely defined
by the following loop, which should always be used as a source of
symmetry information in preference to the above space-group names.
They are only intended as comments.
;
_shelx_estimated_absorpt_t_min 0.176
_shelx_estimated_absorpt_t_max 0.270

loop_
_space_group_symop_operation_xyz
'x, y, z'
'-x, -y, -z'

loop_
_atom_site_label
_atom_site_type_symbol
_atom_site_fract_x
_atom_site_fract_y
_atom_site_fract_z
_atom_site_U_iso_or_equiv
_atom_site_adp_type
_atom_site_occupancy
_atom_site_site_symmetry_order
_atom_site_calc_flag
_atom_site_refinement_flags_posn
_atom_site_refinement_flags_adp
Pt1 Pt 0.30408(4) 0.29375(3) 0.56349(2) 0.04519(12) Uani 1 1 d . .
P1 P 0.2616(2) 0.28155(17) 0.37395(15) 0.0442(5) Uani 1 1 d . .
N1 N 0.5154(8) 0.2329(6) 0.6096(5) 0.0559(18) Uani 1 1 d . .
C1 C 0.3363(12) 0.3220(7) 0.7329(6) 0.060(2) Uani 1 1 d . .
C2 C 0.2553(14) 0.3575(8) 0.7988(7) 0.072(3) Uani 1 1 d . .
H2 H 0.162561 0.377271 0.766636 0.087 Uiso 1 1 calc R U
C3 C 0.3016(15) 0.3674(9) 0.9165(7) 0.081(3) Uani 1 1 d . .
H3 H 0.239089 0.392467 0.958826 0.098 Uiso 1 1 calc R U
C4 C 0.4360(17) 0.3406(9) 0.9670(8) 0.089(4) Uani 1 1 d . .
H4 H 0.466144 0.348910 1.044045 0.107 Uiso 1 1 calc R U
C5 C 0.5295(14) 0.3009(9) 0.9052(7) 0.075(3) Uani 1 1 d . .
C6 C 0.4816(11) 0.2889(7) 0.7886(6) 0.059(2) Uani 1 1 d . .
C7 C 0.6731(16) 0.2699(12) 0.9517(9) 0.098(4) Uani 1 1 d . .
H7 H 0.707349 0.277140 1.028487 0.118 Uiso 1 1 calc R U
C8 C 0.7595(15) 0.2315(12) 0.8902(10) 0.093(4) Uani 1 1 d . .
H8 H 0.854601 0.216406 0.923995 0.111 Uiso 1 1 calc R U
C9 C 0.7058(11) 0.2135(9) 0.7729(8) 0.070(3) Uani 1 1 d . .
C10 C 0.5713(11) 0.2447(7) 0.7229(6) 0.055(2) Uani 1 1 d . .
C11 C 0.5926(13) 0.1855(10) 0.5480(9) 0.078(3) Uani 1 1 d . .
H11 H 0.555527 0.176338 0.471245 0.093 Uiso 1 1 calc R U
C12 C 0.7245(13) 0.1488(11) 0.5902(10) 0.085(3) Uani 1 1 d . .
H12 H 0.772482 0.111394 0.543107 0.101 Uiso 1 1 calc R U
C13 C 0.7863(12) 0.1682(11) 0.7050(10) 0.082(3) Uani 1 1 d . .
H13 H 0.881127 0.150639 0.735339 0.099 Uiso 1 1 calc R U
C14 C 0.1007(11) 0.3471(9) 0.5461(7) 0.061(2) Uani 1 1 d . .
H14A H 0.054173 0.322859 0.604307 0.091 Uiso 1 1 calc R U
H14B H 0.030662 0.308423 0.475330 0.091 Uiso 1 1 calc R U
H14C H 0.121453 0.435266 0.550537 0.091 Uiso 1 1 calc R U
C15 C 0.2319(12) 0.4300(7) 0.3338(6) 0.060(2) Uani 1 1 d . .
H15A H 0.145943 0.447531 0.360614 0.072 Uiso 1 1 calc R U
H15B H 0.324185 0.493984 0.373098 0.072 Uiso 1 1 calc R U
C16 C 0.1996(13) 0.4421(8) 0.2144(7) 0.068(3) Uani 1 1 d . .
H16 H 0.279594 0.440922 0.180124 0.082 Uiso 1 1 calc R U
C17 C 0.0682(15) 0.4541(11) 0.1536(9) 0.094(4) Uani 1 1 d . .
H17A H -0.014611 0.455630 0.184776 0.113 Uiso 1 1 calc R U
H17B H 0.057301 0.461120 0.079072 0.113 Uiso 1 1 calc R U
C18 C 0.0902(9) 0.1612(7) 0.2926(6) 0.0464(18) Uani 1 1 d . .
C19 C 0.0411(10) 0.1357(8) 0.1811(6) 0.056(2) Uani 1 1 d . .
H19 H 0.093186 0.186125 0.140321 0.068 Uiso 1 1 calc R U
C20 C -0.0813(11) 0.0396(9) 0.1245(7) 0.063(2) Uani 1 1 d . .
H20 H -0.110733 0.024966 0.047199 0.075 Uiso 1 1 calc R U
C21 C -0.1609(10) -0.0357(8) 0.1845(8) 0.062(2) Uani 1 1 d . .
H21 H -0.245077 -0.101047 0.147579 0.074 Uiso 1 1 calc R U
C22 C -0.1148(11) -0.0133(8) 0.2986(7) 0.062(2) Uani 1 1 d . .
H22 H -0.168556 -0.063342 0.338824 0.075 Uiso 1 1 calc R U
C23 C 0.0110(10) 0.0833(7) 0.3541(6) 0.054(2) Uani 1 1 d . .
H23 H 0.043420 0.097020 0.431350 0.064 Uiso 1 1 calc R U
C24 C 0.4146(9) 0.2572(7) 0.3096(5) 0.0459(18) Uani 1 1 d . .
C25 C 0.5479(9) 0.3513(8) 0.3265(7) 0.055(2) Uani 1 1 d . .
H25 H 0.551348 0.429699 0.360681 0.066 Uiso 1 1 calc R U
C26 C 0.6759(10) 0.3304(9) 0.2935(8) 0.065(2) Uani 1 1 d . .
H26 H 0.765182 0.394068 0.306196 0.078 Uiso 1 1 calc R U
C27 C 0.6704(11) 0.2164(10) 0.2423(7) 0.066(2) Uani 1 1 d . .
H27 H 0.756675 0.202500 0.220275 0.079 Uiso 1 1 calc R U
C28 C 0.5387(12) 0.1208(9) 0.2225(8) 0.072(3) Uani 1 1 d . .
H28 H 0.535784 0.043001 0.187300 0.087 Uiso 1 1 calc R U
C29 C 0.4113(10) 0.1425(8) 0.2558(7) 0.059(2) Uani 1 1 d . .
H29 H 0.321739 0.078815 0.241871 0.071 Uiso 1 1 calc R U

loop_
_atom_site_aniso_label
_atom_site_aniso_U_11
_atom_site_aniso_U_22
_atom_site_aniso_U_33
_atom_site_aniso_U_23
_atom_site_aniso_U_13
_atom_site_aniso_U_12
Pt1 0.0505(2) 0.04436(18) 0.03664(16) 0.01095(11) 0.00606(12) 0.00697(12)
P1 0.0493(12) 0.0430(10) 0.0371(9) 0.0112(8) 0.0066(8) 0.0075(9)
N1 0.060(5) 0.055(4) 0.052(4) 0.025(3) 0.008(3) 0.012(3)
C1 0.093(7) 0.034(4) 0.043(4) -0.002(3) 0.020(4) -0.002(4)
C2 0.111(9) 0.055(5) 0.042(4) 0.006(4) 0.015(5) 0.009(5)
C3 0.124(10) 0.072(6) 0.046(5) 0.004(4) 0.025(6) 0.019(6)
C4 0.141(12) 0.065(6) 0.040(5) 0.002(4) 0.006(6) 0.002(7)
C5 0.098(8) 0.057(5) 0.045(5) 0.010(4) -0.005(5) -0.010(5)
C6 0.071(6) 0.041(4) 0.045(4) 0.011(3) -0.009(4) -0.007(4)
C7 0.096(9) 0.105(9) 0.056(6) 0.034(6) -0.024(6) -0.015(7)
C8 0.080(8) 0.109(9) 0.070(7) 0.041(7) -0.014(6) 0.009(7)
C9 0.056(6) 0.070(6) 0.071(6) 0.036(5) -0.002(5) -0.005(5)
C10 0.067(6) 0.045(4) 0.047(4) 0.018(3) 0.007(4) 0.001(4)
C11 0.080(7) 0.092(7) 0.074(6) 0.035(6) 0.019(5) 0.040(6)
C12 0.079(8) 0.090(8) 0.102(8) 0.036(6) 0.031(6) 0.040(6)
C13 0.054(6) 0.099(8) 0.097(8) 0.058(7) 0.006(6) 0.020(6)
C14 0.065(6) 0.080(6) 0.045(4) 0.013(4) 0.023(4) 0.024(5)
C15 0.082(7) 0.039(4) 0.054(4) 0.012(3) 0.010(4) 0.011(4)
C16 0.096(8) 0.052(5) 0.059(5) 0.022(4) 0.016(5) 0.021(5)
C17 0.109(10) 0.107(9) 0.079(7) 0.040(6) 0.010(6) 0.059(8)
C18 0.049(5) 0.035(4) 0.055(4) 0.015(3) 0.009(3) 0.011(3)
C19 0.060(5) 0.058(5) 0.046(4) 0.014(4) 0.003(4) 0.015(4)
C20 0.060(6) 0.072(6) 0.048(4) -0.003(4) 0.000(4) 0.020(5)
C21 0.051(5) 0.051(5) 0.074(6) 0.005(4) 0.007(4) 0.003(4)
C22 0.064(6) 0.056(5) 0.067(5) 0.018(4) 0.022(4) 0.006(4)
C23 0.066(6) 0.047(4) 0.042(4) 0.016(3) 0.010(4) 0.005(4)
C24 0.054(5) 0.045(4) 0.033(3) 0.012(3) 0.009(3) 0.002(4)
C25 0.046(5) 0.057(5) 0.057(5) 0.012(4) 0.011(4) 0.005(4)
C26 0.044(5) 0.076(6) 0.071(6) 0.021(5) 0.017(4) 0.001(4)
C27 0.059(6) 0.082(7) 0.063(5) 0.014(5) 0.022(4) 0.022(5)
C28 0.067(6) 0.066(6) 0.082(6) 0.004(5) 0.020(5) 0.019(5)
C29 0.049(5) 0.060(5) 0.063(5) 0.005(4) 0.010(4) 0.006(4)

loop_
_atom_type_symbol
_atom_type_description
_atom_type_scat_dispersion_real
_atom_type_scat_dispersion_imag
_atom_type_scat_source
C C 0.0033 0.0016 'International Tables Vol C Tables 4.2.6.8 and 6.1.1.4'
H H 0.0000 0.0000 'International Tables Vol C Tables 4.2.6.8 and 6.1.1.4'
N N 0.0061 0.0033 'International Tables Vol C Tables 4.2.6.8 and 6.1.1.4'
P P 0.1023 0.0942 'International Tables Vol C Tables 4.2.6.8 and 6.1.1.4'
Pt Pt -1.7033 8.3905 'International Tables Vol C Tables 4.2.6.8 and 6.1.1.4'

loop_
_geom_angle_atom_site_label_1
_geom_angle_atom_site_label_2
_geom_angle_atom_site_label_3
_geom_angle
C14 Pt1 C1 88.9(4)
C14 Pt1 N1 170.3(3)
C1 Pt1 N1 81.9(3)
C14 Pt1 P1 87.0(2)
C1 Pt1 P1 174.1(2)
N1 Pt1 P1 102.4(2)
C24 P1 C18 103.4(4)
C24 P1 C15 102.1(4)
C18 P1 C15 106.8(4)
C24 P1 Pt1 119.4(2)
C18 P1 Pt1 114.5(3)
C15 P1 Pt1 109.3(3)
C11 N1 C10 117.3(8)
C11 N1 Pt1 130.5(6)
C10 N1 Pt1 112.1(6)
C2 C1 C6 115.9(8)
C2 C1 Pt1 134.2(8)
C6 C1 Pt1 109.9(7)
C1 C2 C3 123.6(11)
C1 C2 H2 118.2
C3 C2 H2 118.2
C4 C3 C2 120.3(11)
C4 C3 H3 119.9
C2 C3 H3 119.9
C3 C4 C5 120.8(9)
C3 C4 H4 119.6
C5 C4 H4 119.6
C4 C5 C6 118.7(10)
C4 C5 C7 124.6(10)
C6 C5 C7 116.8(12)
C5 C6 C10 120.2(9)
C5 C6 C1 120.7(10)
C10 C6 C1 119.1(7)
C8 C7 C5 123.1(10)
C8 C7 H7 118.4
C5 C7 H7 118.4
C7 C8 C9 119.5(11)
C7 C8 H8 120.2
C9 C8 H8 120.2
C13 C9 C10 117.5(9)
C13 C9 C8 122.2(11)
C10 C9 C8 120.3(12)
C9 C10 N1 123.2(9)
C9 C10 C6 119.9(8)
N1 C10 C6 116.9(8)
N1 C11 C12 123.6(10)
N1 C11 H11 118.2
C12 C11 H11 118.2
C11 C12 C13 118.9(11)
C11 C12 H12 120.6
C13 C12 H12 120.6
C9 C13 C12 119.3(9)
C9 C13 H13 120.3
C12 C13 H13 120.3
Pt1 C14 H14A 109.5
Pt1 C14 H14B 109.5
H14A C14 H14B 109.5
Pt1 C14 H14C 109.5
H14A C14 H14C 109.5
H14B C14 H14C 109.5
C16 C15 P1 118.5(6)
C16 C15 H15A 107.7
P1 C15 H15A 107.7
C16 C15 H15B 107.7
P1 C15 H15B 107.7
H15A C15 H15B 107.1
C17 C16 C15 125.3(11)
C17 C16 H16 117.4
C15 C16 H16 117.4
C16 C17 H17A 120.0
C16 C17 H17B 120.0
H17A C17 H17B 120.0
C19 C18 C23 117.9(7)
C19 C18 P1 125.9(6)
C23 C18 P1 116.0(6)
C18 C19 C20 123.6(8)
C18 C19 H19 118.2
C20 C19 H19 118.2
C19 C20 C21 118.7(8)
C19 C20 H20 120.6
C21 C20 H20 120.6
C22 C21 C20 119.8(8)
C22 C21 H21 120.1
C20 C21 H21 120.1
C21 C22 C23 120.4(8)
C21 C22 H22 119.8
C23 C22 H22 119.8
C22 C23 C18 119.6(7)
C22 C23 H23 120.2
C18 C23 H23 120.2
C29 C24 C25 118.1(8)
C29 C24 P1 121.8(6)
C25 C24 P1 119.5(6)
C26 C25 C24 121.1(9)
C26 C25 H25 119.5
C24 C25 H25 119.5
C27 C26 C25 119.6(9)
C27 C26 H26 120.2
C25 C26 H26 120.2
C26 C27 C28 121.1(9)
C26 C27 H27 119.5
C28 C27 H27 119.5
C27 C28 C29 119.0(9)
C27 C28 H28 120.5
C29 C28 H28 120.5
C28 C29 C24 121.2(9)
C28 C29 H29 119.4
C24 C29 H29 119.4

loop_
_geom_bond_atom_site_label_1
_geom_bond_atom_site_label_2
_geom_bond_distance
Pt1 C14 2.039(9)
Pt1 C1 2.057(8)
Pt1 N1 2.153(7)
Pt1 P1 2.3019(19)
P1 C24 1.819(9)
P1 C18 1.837(8)
P1 C15 1.846(7)
N1 C11 1.305(13)
N1 C10 1.375(10)
C1 C2 1.315(14)
C1 C6 1.488(13)
C2 C3 1.422(12)
C2 H2 0.9300
C3 C4 1.352(16)
C3 H3 0.9300
C4 C5 1.388(17)
C4 H4 0.9300
C5 C6 1.408(11)
C5 C7 1.432(17)
C6 C10 1.414(14)
C7 C8 1.33(2)
C7 H7 0.9300
C8 C9 1.416(14)
C8 H8 0.9300
C9 C13 1.372(16)
C9 C10 1.375(13)
C11 C12 1.362(14)
C11 H11 0.9300
C12 C13 1.394(15)
C12 H12 0.9300
C13 H13 0.9300
C14 H14A 0.9600
C14 H14B 0.9600
C14 H14C 0.9600
C15 C16 1.483(11)
C15 H15A 0.9700
C15 H15B 0.9700
C16 C17 1.302(13)
C16 H16 0.9300
C17 H17A 0.9300
C17 H17B 0.9300
C18 C19 1.344(10)
C18 C23 1.417(11)
C19 C20 1.367(12)
C19 H19 0.9300
C20 C21 1.388(13)
C20 H20 0.9300
C21 C22 1.374(12)
C21 H21 0.9300
C22 C23 1.383(12)
C22 H22 0.9300
C23 H23 0.9300
C24 C29 1.383(12)
C24 C25 1.385(11)
C25 C26 1.382(13)
C25 H25 0.9300
C26 C27 1.357(13)
C26 H26 0.9300
C27 C28 1.381(14)
C27 H27 0.9300
C28 C29 1.381(13)
C28 H28 0.9300
C29 H29 0.9300

loop_
_geom_torsion_atom_site_label_1
_geom_torsion_atom_site_label_2
_geom_torsion_atom_site_label_3
_geom_torsion_atom_site_label_4
_geom_torsion
C6 C1 C2 C3 1.3(13)
Pt1 C1 C2 C3 178.4(7)
C1 C2 C3 C4 0.5(15)
C2 C3 C4 C5 -1.2(16)
C3 C4 C5 C6 -0.1(15)
C3 C4 C5 C7 -179.7(10)
C4 C5 C6 C10 -177.9(9)
C7 C5 C6 C10 1.8(12)
C4 C5 C6 C1 2.0(12)
C7 C5 C6 C1 -178.4(8)
C2 C1 C6 C5 -2.6(11)
Pt1 C1 C6 C5 179.7(6)
C2 C1 C6 C10 177.3(8)
Pt1 C1 C6 C10 -0.5(9)
C4 C5 C7 C8 179.6(12)
C6 C5 C7 C8 0.0(16)
C5 C7 C8 C9 -3.3(19)
C7 C8 C9 C13 -176.8(11)
C7 C8 C9 C10 5.0(16)
C13 C9 C10 N1 -0.2(13)
C8 C9 C10 N1 178.1(8)
C13 C9 C10 C6 178.4(9)
C8 C9 C10 C6 -3.3(13)
C11 N1 C10 C9 2.5(12)
Pt1 N1 C10 C9 -179.1(6)
C11 N1 C10 C6 -176.2(8)
Pt1 N1 C10 C6 2.2(8)
C5 C6 C10 C9 -0.1(12)
C1 C6 C10 C9 -179.9(7)
C5 C6 C10 N1 178.6(7)
C1 C6 C10 N1 -1.2(11)
C10 N1 C11 C12 -0.6(15)
Pt1 N1 C11 C12 -178.6(8)
N1 C11 C12 C13 -3.5(17)
C10 C9 C13 C12 -3.9(14)
C8 C9 C13 C12 177.9(10)
C11 C12 C13 C9 5.7(16)
C24 P1 C15 C16 53.6(8)
C18 P1 C15 C16 -54.5(9)
Pt1 P1 C15 C16 -178.9(7)
P1 C15 C16 C17 112.3(11)
C24 P1 C18 C19 -48.4(8)
C15 P1 C18 C19 58.9(8)
Pt1 P1 C18 C19 -179.9(6)
C24 P1 C18 C23 126.7(6)
C15 P1 C18 C23 -126.1(7)
Pt1 P1 C18 C23 -4.9(7)
C23 C18 C19 C20 0.5(13)
P1 C18 C19 C20 175.4(7)
C18 C19 C20 C21 0.6(14)
C19 C20 C21 C22 -0.6(14)
C20 C21 C22 C23 -0.4(14)
C21 C22 C23 C18 1.5(14)
C19 C18 C23 C22 -1.5(13)
P1 C18 C23 C22 -177.0(7)
C18 P1 C24 C29 -27.4(7)
C15 P1 C24 C29 -138.1(6)
Pt1 P1 C24 C29 101.2(6)
C18 P1 C24 C25 161.1(6)
C15 P1 C24 C25 50.3(6)
Pt1 P1 C24 C25 -70.3(6)
C29 C24 C25 C26 -1.8(11)
P1 C24 C25 C26 170.1(6)
C24 C25 C26 C27 0.8(12)
C25 C26 C27 C28 0.1(13)
C26 C27 C28 C29 -0.1(14)
C27 C28 C29 C24 -0.9(13)
C25 C24 C29 C28 1.8(12)
P1 C24 C29 C28 -169.9(7)
